data_4060714
loop_
_publ_author_name
'Shutov, Pavel L.'
'Sorokin, Denis A.'
'Karlov, Sergey S.'
'Harms, Klaus'
'Oprunenko, Yuri F.'
'Churakov, Andrei V.'
'Antipin, Mikhail Yu.'
'Zaitseva, Galina S.'
'Lorberth, J\"org'

_publ_section_title
;
 Azametallatranes of Group 14 Elements. Syntheses and X-ray Studies
;
_journal_coden_ASTM ORGND7
_journal_issue 3
_journal_name_full Organometallics
_journal_page_first 516
_journal_page_last 522
_journal_paper_doi 10.1021/om020708h
_journal_volume 22
_journal_year 2003
_chemical_formula_sum 'C15 H26 Ge N4'
_chemical_formula_weight 334.99
_space_group_IT_number 19
_symmetry_cell_setting orthorhombic
_symmetry_space_group_name_Hall 'P 2ac 2ab'
_symmetry_space_group_name_H-M 'P 21 21 21'
_atom_sites_solution_hydrogens geom
_atom_sites_solution_primary direct
_atom_sites_solution_secondary difmap
_audit_creation_method SHELXL
_cell_angle_alpha 90.00
_cell_angle_beta 90.00
_cell_angle_gamma 90.00
_cell_formula_units_Z 4
_cell_length_a 8.3466(6)
_cell_length_b 11.2962(8)
_cell_length_c 16.3629(11)
_cell_measurement_reflns_used 3784
_cell_measurement_temperature 110(2)
_cell_measurement_theta_max 29.95
_cell_measurement_theta_min 2.19
_cell_volume 1542.8(2)
_computing_structure_refinement 'SHELXL-93 (Sheldrick, 1993)'
_computing_structure_solution 'SHELXS-86 (Sheldrick, 1990)'
_diffrn_ambient_temperature 110(2)
_diffrn_measurement_device 'Bruker SMART'
_diffrn_measurement_method \w
_diffrn_radiation_monochromator graphite
_diffrn_radiation_source 'fine-focus sealed tube'
_diffrn_radiation_type MoK\a
_diffrn_radiation_wavelength 0.71073
_diffrn_reflns_av_R_equivalents 0.0746
_diffrn_reflns_av_sigmaI/netI 0.0503
_diffrn_reflns_limit_h_max 11
_diffrn_reflns_limit_h_min -11
_diffrn_reflns_limit_k_max 15
_diffrn_reflns_limit_k_min -15
_diffrn_reflns_limit_l_max 13
_diffrn_reflns_limit_l_min -23
_diffrn_reflns_number 11023
_diffrn_reflns_theta_max 26.99
_diffrn_reflns_theta_min 2.19
_exptl_absorpt_coefficient_mu 1.983
_exptl_absorpt_correction_T_max 1.0000
_exptl_absorpt_correction_T_min 0.4298
_exptl_absorpt_correction_type empirical
_exptl_crystal_colour colorless
_exptl_crystal_density_diffrn 1.442
_exptl_crystal_density_method 'not measured'
_exptl_crystal_description block
_exptl_crystal_F_000 704
_exptl_crystal_size_max 0.40
_exptl_crystal_size_mid 0.30
_exptl_crystal_size_min 0.20
_refine_diff_density_max 1.193
_refine_diff_density_min -1.168
_refine_diff_density_rms 0.113
_refine_ls_abs_structure_details 'Flack H D (1983), Acta Cryst. A39, 876-881'
_refine_ls_abs_structure_Flack -0.021(13)
_refine_ls_extinction_method none
_refine_ls_goodness_of_fit_all 1.033
_refine_ls_goodness_of_fit_obs 1.049
_refine_ls_hydrogen_treatment refall
_refine_ls_matrix_type full
_refine_ls_number_parameters 284
_refine_ls_number_reflns 3347
_refine_ls_number_restraints 0
_refine_ls_restrained_S_all 1.032
_refine_ls_restrained_S_obs 1.049
_refine_ls_R_factor_all 0.0400
_refine_ls_R_factor_obs 0.0383
_refine_ls_shift/esd_max 0.000
_refine_ls_shift/esd_mean 0.000
_refine_ls_structure_factor_coef Fsqd
_refine_ls_weighting_details 'w=1/[\s^2^(Fo^2^)+(0.0673P)^2^+0.0000P] where P=(Fo^2^+2Fc^2^)/3'
_refine_ls_weighting_scheme calc
_refine_ls_wR_factor_all 0.0956
_refine_ls_wR_factor_obs 0.0945
_reflns_number_observed 3198
_reflns_number_total 3369
_reflns_observed_criterion I>2\s(I)
_cod_data_source_file om020708h.cif
_cod_data_source_block z
_cod_depositor_comments
;
The following automatic conversions were performed:

'_refine_ls_weighting_scheme' value 'calc
w=1/[\s^2^(Fo^2^)+(0.0673P)^2^+0.0000P] where P=(Fo^2^+2Fc^2^)/3' was
changed to 'calc'. New tag '_refine_ls_weighting_details' was
created. The value of the new tag was set to
'w=1/[\s^2^(Fo^2^)+(0.0673P)^2^+0.0000P] where P=(Fo^2^+2Fc^2^)/3'.

Automatic conversion script
Id: cif_fix_values 4609 2016-04-01 06:22:49Z antanas 
;
_cod_database_code 4060714

loop_
_symmetry_equiv_pos_as_xyz
'x, y, z'
'-x+1/2, -y, z+1/2'
'-x, y+1/2, -z+1/2'
'x+1/2, -y+1/2, -z'

loop_
_atom_site_aniso_label
_atom_site_aniso_U_11
_atom_site_aniso_U_22
_atom_site_aniso_U_33
_atom_site_aniso_U_23
_atom_site_aniso_U_13
_atom_site_aniso_U_12
Ge 0.0136(2) 0.0070(2) 0.0141(2) 0.00020(11) -0.00016(9) 0.00038(11)
N1 0.0143(10) 0.0081(12) 0.0180(11) -0.0005(12) 0.0015(8) 0.0003(9)
N2 0.0116(9) 0.0190(13) 0.0150(10) 0.0008(12) 0.0029(7) -0.0016(12)
N3 0.0195(13) 0.0093(12) 0.0220(13) 0.0037(9) 0.0003(10) -0.0020(10)
N4 0.0208(13) 0.0105(12) 0.0210(13) -0.0014(10) -0.0033(10) 0.0024(10)
C1 0.0130(10) 0.0092(13) 0.0157(12) -0.0008(12) 0.0010(8) 0.0012(13)
C2 0.017(2) 0.0138(15) 0.020(2) 0.0004(13) 0.0000(13) -0.0027(12)
C3 0.019(2) 0.025(2) 0.025(2) -0.0058(14) 0.0014(14) -0.0095(14)
C4 0.0173(12) 0.038(2) 0.0184(13) -0.0023(15) -0.0031(10) -0.002(2)
C5 0.017(2) 0.027(2) 0.021(2) 0.0042(13) -0.0025(13) 0.0065(13)
C6 0.020(2) 0.015(2) 0.019(2) 0.0020(13) 0.0004(13) 0.0014(13)
C21 0.0203(14) 0.025(2) 0.0183(15) -0.0059(13) -0.0009(12) 0.0037(12)
C22 0.0208(14) 0.029(2) 0.0141(13) 0.0021(13) 0.0009(11) 0.0014(14)
C23 0.0107(11) 0.020(2) 0.0224(15) 0.0006(12) 0.0007(10) 0.0005(12)
C31 0.020(2) 0.0104(14) 0.031(2) -0.0046(12) -0.0036(14) -0.0014(12)
C32 0.0208(15) 0.0074(13) 0.032(2) -0.0021(12) -0.0014(13) -0.0001(12)
C33 0.024(2) 0.017(2) 0.031(2) 0.0050(14) 0.004(2) -0.0019(14)
C41 0.020(2) 0.0074(13) 0.029(2) 0.0054(13) -0.0056(14) -0.0001(11)
C42 0.0161(14) 0.0114(13) 0.028(2) -0.0022(11) -0.0041(12) 0.0012(11)
C43 0.020(2) 0.017(2) 0.021(2) -0.0039(13) 0.0020(14) 0.0039(13)

loop_
_atom_site_label
_atom_site_type_symbol
_atom_site_fract_x
_atom_site_fract_y
_atom_site_fract_z
_atom_site_U_iso_or_equiv
_atom_site_thermal_displace_type
_atom_site_occupancy
_atom_site_calc_flag
_atom_site_refinement_flags
_atom_site_disorder_group
Ge Ge -0.76565(3) 0.00783(2) -0.05376(2) 0.01156(11) Uani 1 d . .
N1 N -0.5855(3) 0.0188(2) 0.05290(15) 0.0135(5) Uani 1 d . .
N2 N -0.9011(2) 0.0018(3) 0.03712(13) 0.0152(5) Uani 1 d . .
N3 N -0.6799(3) 0.1588(2) -0.0778(2) 0.0169(6) Uani 1 d . .
N4 N -0.6344(3) -0.1219(2) -0.08010(15) 0.0174(5) Uani 1 d . .
C1 C -0.9323(3) -0.0024(3) -0.13995(15) 0.0126(5) Uani 1 d . .
C2 C -1.0036(4) -0.1108(3) -0.1619(2) 0.0169(6) Uani 1 d . .
C3 C -1.1343(4) -0.1162(3) -0.2132(2) 0.0232(7) Uani 1 d . .
C4 C -1.1995(3) -0.0132(4) -0.2446(2) 0.0246(7) Uani 1 d . .
C5 C -1.1324(4) 0.0946(3) -0.2246(2) 0.0218(7) Uani 1 d . .
C6 C -0.9987(4) 0.0997(3) -0.1726(2) 0.0183(7) Uani 1 d . .
C21 C -0.6777(4) 0.0395(3) 0.1280(2) 0.0212(7) Uani 1 d . .
C22 C -0.8393(4) -0.0219(3) 0.1177(2) 0.0212(7) Uani 1 d . .
C23 C -1.0709(3) -0.0243(3) 0.0317(2) 0.0175(6) Uani 1 d . .
C31 C -0.4830(4) 0.1195(3) 0.0308(2) 0.0204(7) Uani 1 d . .
C32 C -0.5896(4) 0.2110(3) -0.0109(2) 0.0201(6) Uani 1 d . .
C33 C -0.5929(5) 0.1615(3) -0.1548(2) 0.0239(7) Uani 1 d . .
C41 C -0.5052(4) -0.0964(3) 0.0517(2) 0.0186(6) Uani 1 d . .
C42 C -0.4839(4) -0.1346(3) -0.0354(2) 0.0186(6) Uani 1 d . .
C43 C -0.6094(4) -0.1543(3) -0.1651(2) 0.0194(7) Uani 1 d . .
H2 H -0.9611(48) -0.1781(34) -0.1401(22) 0.016(9) Uiso 1 d . .
H3 H -1.1765(52) -0.1882(37) -0.2267(26) 0.029(11) Uiso 1 d . .
H4 H -1.3012(54) -0.0171(45) -0.2767(30) 0.051(12) Uiso 1 d . .
H5 H -1.1810(54) 0.1681(38) -0.2451(24) 0.032(11) Uiso 1 d . .
H6 H -0.9486(48) 0.1757(34) -0.1557(24) 0.020(9) Uiso 1 d . .
H21A H -0.7007(40) 0.1249(31) 0.1364(19) 0.010(5) Uiso 1 d . .
H21B H -0.6253(37) 0.0166(31) 0.1711(21) 0.010(5) Uiso 1 d . .
H22A H -0.8133(46) -0.1047(36) 0.1347(22) 0.024(10) Uiso 1 d . .
H22B H -0.9169(38) 0.0031(33) 0.1570(19) 0.015(7) Uiso 1 d . .
H23A H -1.1248(37) 0.0137(30) 0.0691(18) 0.007(7) Uiso 1 d . .
H23B H -1.1071(48) -0.1067(37) 0.0463(24) 0.026(10) Uiso 1 d . .
H23C H -1.1154(41) -0.0005(35) -0.0163(20) 0.025(8) Uiso 1 d . .
H31A H -0.4094(48) 0.0974(36) -0.0103(22) 0.025(10) Uiso 1 d . .
H31B H -0.4259(52) 0.1561(38) 0.0764(22) 0.029(10) Uiso 1 d . .
H32A H -0.6553(42) 0.2426(31) 0.0313(20) 0.016(9) Uiso 1 d . .
H32B H -0.5221(48) 0.2730(37) -0.0301(21) 0.024(10) Uiso 1 d . .
H33A H -0.5858(49) 0.2438(37) -0.1706(26) 0.031(11) Uiso 1 d . .
H33B H -0.6618(49) 0.1245(38) -0.1969(19) 0.020(10) Uiso 1 d . .
H33C H -0.4971(45) 0.1301(33) -0.1520(22) 0.012(9) Uiso 1 d . .
H41A H -0.6022(57) -0.1572(42) 0.0804(24) 0.044(13) Uiso 1 d . .
H41B H -0.4064(51) -0.0878(39) 0.0826(23) 0.031(11) Uiso 1 d . .
H42A H -0.3999(40) -0.0961(30) -0.0617(20) 0.010(8) Uiso 1 d . .
H42B H -0.4407(46) -0.2232(35) -0.0368(22) 0.025(10) Uiso 1 d . .
H43A H -0.5915(54) -0.2315(40) -0.1670(28) 0.036(12) Uiso 1 d . .
H43B H -0.5221(55) -0.1192(43) -0.1885(22) 0.026(11) Uiso 1 d . .
H43C H -0.7164(56) -0.1346(42) -0.1994(21) 0.029(11) Uiso 1 d . .

loop_
_atom_type_symbol
_atom_type_description
_atom_type_scat_dispersion_real
_atom_type_scat_dispersion_imag
_atom_type_scat_source
C C 0.0033 0.0016 'International Tables Vol C Tables 4.2.6.8 and 6.1.1.4'
H H 0.0000 0.0000 'International Tables Vol C Tables 4.2.6.8 and 6.1.1.4'
N N 0.0061 0.0033 'International Tables Vol C Tables 4.2.6.8 and 6.1.1.4'
Ge Ge 0.1547 1.8001 'International Tables Vol C Tables 4.2.6.8 and 6.1.1.4'

loop_
_geom_angle_atom_site_label_1
_geom_angle_atom_site_label_2
_geom_angle_atom_site_label_3
_geom_angle
_geom_angle_site_symmetry_1
_geom_angle_site_symmetry_3
_geom_angle_publ_flag
N2 Ge N4 120.43(13) . . ?
N2 Ge N3 115.31(13) . . ?
N4 Ge N3 115.76(12) . . ?
N2 Ge C1 98.01(10) . . ?
N4 Ge C1 101.55(11) . . ?
N3 Ge C1 99.77(12) . . ?
N2 Ge N1 78.13(9) . . ?
N4 Ge N1 80.52(10) . . ?
N3 Ge N1 82.09(10) . . ?
C1 Ge N1 176.15(9) . . ?
C41 N1 C31 114.7(2) . . ?
C41 N1 C21 113.1(3) . . ?
C31 N1 C21 112.8(2) . . ?
C41 N1 Ge 103.9(2) . . ?
C31 N1 Ge 103.6(2) . . ?
C21 N1 Ge 107.4(2) . . ?
C22 N2 C23 111.6(2) . . ?
C22 N2 Ge 121.2(2) . . ?
C23 N2 Ge 123.4(2) . . ?
C33 N3 C32 112.6(3) . . ?
C33 N3 Ge 112.8(2) . . ?
C32 N3 Ge 113.9(2) . . ?
C43 N4 C42 109.4(3) . . ?
C43 N4 Ge 120.0(2) . . ?
C42 N4 Ge 117.6(2) . . ?
C6 C1 C2 117.2(2) . . ?
C6 C1 Ge 120.4(2) . . ?
C2 C1 Ge 121.9(2) . . ?
C3 C2 C1 121.9(3) . . ?
C3 C2 H2 120.6(25) . . ?
C1 C2 H2 117.5(25) . . ?
C2 C3 C4 120.0(3) . . ?
C2 C3 H3 119.5(27) . . ?
C4 C3 H3 120.5(27) . . ?
C5 C4 C3 119.7(3) . . ?
C5 C4 H4 120.5(30) . . ?
C3 C4 H4 119.5(30) . . ?
C4 C5 C6 120.1(3) . . ?
C4 C5 H5 119.8(26) . . ?
C6 C5 H5 120.0(26) . . ?
C1 C6 C5 121.1(3) . . ?
C1 C6 H6 116.3(23) . . ?
C5 C6 H6 122.6(23) . . ?
N1 C21 C22 107.4(2) . . ?
N1 C21 H21A 111.9(19) . . ?
C22 C21 H21A 106.6(20) . . ?
N1 C21 H21B 111.6(20) . . ?
C22 C21 H21B 113.5(21) . . ?
H21A C21 H21B 105.8(29) . . ?
N2 C22 C21 109.4(2) . . ?
N2 C22 H22A 120.4(22) . . ?
C21 C22 H22A 101.7(22) . . ?
N2 C22 H22B 108.6(19) . . ?
C21 C22 H22B 113.0(20) . . ?
H22A C22 H22B 103.7(30) . . ?
N2 C23 H23A 111.2(20) . . ?
N2 C23 H23B 117.8(23) . . ?
H23A C23 H23B 97.8(29) . . ?
N2 C23 H23C 113.0(21) . . ?
H23A C23 H23C 104.4(29) . . ?
H23B C23 H23C 110.8(32) . . ?
N1 C31 C32 107.2(3) . . ?
N1 C31 H31A 110.5(24) . . ?
C32 C31 H31A 103.8(24) . . ?
N1 C31 H31B 115.1(23) . . ?
C32 C31 H31B 109.8(25) . . ?
H31A C31 H31B 109.7(32) . . ?
N3 C32 C31 111.4(3) . . ?
N3 C32 H32A 113.6(21) . . ?
C31 C32 H32A 105.3(21) . . ?
N3 C32 H32B 111.0(22) . . ?
C31 C32 H32B 107.5(23) . . ?
H32A C32 H32B 107.7(31) . . ?
N3 C33 H33A 106.4(25) . . ?
N3 C33 H33B 107.7(21) . . ?
H33A C33 H33B 104.8(34) . . ?
N3 C33 H33C 113.8(24) . . ?
H33A C33 H33C 110.3(35) . . ?
H33B C33 H33C 113.3(32) . . ?
N1 C41 C42 108.8(3) . . ?
N1 C41 H41A 101.6(24) . . ?
C42 C41 H41A 107.3(21) . . ?
N1 C41 H41B 107.0(26) . . ?
C42 C41 H41B 115.0(23) . . ?
H41A C41 H41B 116.1(31) . . ?
N4 C42 C41 110.2(3) . . ?
N4 C42 H42A 111.7(20) . . ?
C41 C42 H42A 113.3(20) . . ?
N4 C42 H42B 111.9(20) . . ?
C41 C42 H42B 109.4(20) . . ?
H42A C42 H42B 100.0(29) . . ?
N4 C43 H43A 107.7(30) . . ?
N4 C43 H43B 113.9(25) . . ?
H43A C43 H43B 106.2(40) . . ?
N4 C43 H43C 109.1(21) . . ?
H43A C43 H43C 109.1(38) . . ?
H43B C43 H43C 110.7(32) . . ?

loop_
_geom_bond_atom_site_label_1
_geom_bond_atom_site_label_2
_geom_bond_distance
_geom_bond_site_symmetry_2
_geom_bond_publ_flag
Ge N2 1.869(2) . ?
Ge N4 1.879(3) . ?
Ge N3 1.890(2) . ?
Ge C1 1.984(2) . ?
Ge N1 2.307(2) . ?
N1 C41 1.464(4) . ?
N1 C31 1.468(4) . ?
N1 C21 1.468(4) . ?
N2 C22 1.441(4) . ?
N2 C23 1.450(3) . ?
N3 C33 1.454(5) . ?
N3 C32 1.454(4) . ?
N4 C43 1.454(4) . ?
N4 C42 1.461(4) . ?
C1 C6 1.387(4) . ?
C1 C2 1.408(4) . ?
C2 C3 1.378(5) . ?
C2 H2 0.91(4) . ?
C3 C4 1.383(5) . ?
C3 H3 0.91(4) . ?
C4 C5 1.380(5) . ?
C4 H4 1.00(5) . ?
C5 C6 1.405(5) . ?
C5 H5 0.98(4) . ?
C6 H6 0.99(4) . ?
C21 C22 1.526(4) . ?
C21 H21A 0.99(3) . ?
C21 H21B 0.87(4) . ?
C22 H22A 1.00(4) . ?
C22 H22B 0.96(3) . ?
C23 H23A 0.87(3) . ?
C23 H23B 1.01(4) . ?
C23 H23C 0.91(4) . ?
C31 C32 1.526(5) . ?
C31 H31A 0.94(4) . ?
C31 H31B 0.98(4) . ?
C32 H32A 0.95(3) . ?
C32 H32B 0.95(4) . ?
C33 H33A 0.97(4) . ?
C33 H33B 0.99(4) . ?
C33 H33C 0.88(4) . ?
C41 C42 1.499(5) . ?
C41 H41A 1.16(5) . ?
C41 H41B 0.97(4) . ?
C42 H42A 0.93(3) . ?
C42 H42B 1.06(4) . ?
C43 H43A 0.89(4) . ?
C43 H43B 0.91(5) . ?
C43 H43C 1.08(4) . ?
